data_4112285
loop_
_publ_author_name
'Brendan F. Abrahams'
'Adrian Hawley'
'Marissa G. Haywood'
'Timothy A. Hudson'
'Richard Robson'
'Damian A. Slizys'

_publ_section_title
;
 Serendipity and Design in the Generation of New Coordination Polymers: An
 Extensive Series of Highly Symmetrical Guanidinium-Templated,
 Carbonate-Based Networks with the Sodalite Topology
;
_journal_name_full 'Journal of the American Chemical Society'
_journal_page_first 2894
_journal_page_last 2904
_journal_paper_doi 10.1021/ja038904i
_journal_volume 126
_journal_year 2004
_chemical_formula_moiety
;
 (Co 2+)6, (C O3 2-)12 (Na 1+)3, (N C4 H12), (C N3 H6 1+)8, (H2 O)2
;
_chemical_formula_sum 'C24 H64 Co6 N25 Na3 O38'
_chemical_formula_weight 1733.55
_chemical_name_systematic
;
 ?
;
_space_group_IT_number 228
_symmetry_cell_setting cubic
_symmetry_space_group_name_Hall '-F 4ud 2vw 3'
_symmetry_space_group_name_H-M 'F d -3 c :2'
_atom_sites_solution_hydrogens geom
_atom_sites_solution_primary direct
_atom_sites_solution_secondary difmap
_audit_creation_method SHELXL-97
_cell_angle_alpha 90.00
_cell_angle_beta 90.00
_cell_angle_gamma 90.00
_cell_formula_units_Z 16
_cell_length_a 28.9057(4)
_cell_length_b 28.9057(4)
_cell_length_c 28.9057(4)
_cell_measurement_reflns_used 7951
_cell_measurement_temperature 293(2)
_cell_measurement_theta_max 27.47
_cell_measurement_theta_min 2.82
_cell_volume 24151.9(6)
_computing_cell_refinement 'Bruker SMART'
_computing_data_collection 'Bruker SMART'
_computing_data_reduction 'Bruker SAINT'
_computing_structure_refinement 'SHELXL-97 (Sheldrick, 1997)'
_computing_structure_solution 'SHELXS-97 (Sheldrick, 1997)'
_diffrn_ambient_temperature 293(2)
_diffrn_measured_fraction_theta_full 1.000
_diffrn_measured_fraction_theta_max 1.000
_diffrn_measurement_device_type 'Bruker CCD area detector'
_diffrn_measurement_method 'phi and omega scans'
_diffrn_radiation_monochromator graphite
_diffrn_radiation_source 'fine-focus sealed tube'
_diffrn_radiation_type MoK\a
_diffrn_radiation_wavelength 0.71073
_diffrn_reflns_av_R_equivalents 0.0248
_diffrn_reflns_av_sigmaI/netI 0.0103
_diffrn_reflns_limit_h_max 36
_diffrn_reflns_limit_h_min -37
_diffrn_reflns_limit_k_max 37
_diffrn_reflns_limit_k_min -37
_diffrn_reflns_limit_l_max 37
_diffrn_reflns_limit_l_min -15
_diffrn_reflns_number 33944
_diffrn_reflns_theta_full 27.51
_diffrn_reflns_theta_max 27.51
_diffrn_reflns_theta_min 1.99
_diffrn_standards_decay_% 0
_exptl_absorpt_coefficient_mu 1.752
_exptl_absorpt_correction_T_max 1.000
_exptl_absorpt_correction_T_min 0.901
_exptl_absorpt_correction_type multi-scan
_exptl_absorpt_process_details
;
 Sheldrick, G. M., SADABS
;
_exptl_crystal_colour pink
_exptl_crystal_density_diffrn 1.907
_exptl_crystal_description 'half truncated octahedron'
_exptl_crystal_F_000 14112
_exptl_crystal_size_max 0.32
_exptl_crystal_size_mid 0.32
_exptl_crystal_size_min 0.23
_refine_diff_density_max 0.479
_refine_diff_density_min -0.338
_refine_diff_density_rms 0.072
_refine_ls_extinction_method none
_refine_ls_goodness_of_fit_ref 1.144
_refine_ls_hydrogen_treatment mixed
_refine_ls_matrix_type full
_refine_ls_number_parameters 84
_refine_ls_number_reflns 1172
_refine_ls_number_restraints 0
_refine_ls_restrained_S_all 1.144
_refine_ls_R_factor_all 0.0355
_refine_ls_R_factor_gt 0.0257
_refine_ls_shift/su_max 0.001
_refine_ls_shift/su_mean 0.000
_refine_ls_structure_factor_coef Fsqd
_refine_ls_weighting_details 'calc w=1/[\s^2^(Fo^2^)+(0.0543P)^2^+45.0000P] where P=(Fo^2^+2Fc^2^)/3'
_refine_ls_weighting_scheme calc
_refine_ls_wR_factor_gt 0.0922
_refine_ls_wR_factor_ref 0.1048
_reflns_number_gt 803
_reflns_number_total 1172
_reflns_threshold_expression >2sigma(I)
_cod_data_source_file ja038904isi20031009_123108.cif
_cod_data_source_block co19adra
_cod_original_sg_symbol_H-M 'F d -3 c'
_cod_database_code 4112285

loop_
_symmetry_equiv_pos_as_xyz
'x, y, z'
'x, -y+1/4, -z+1/4'
'-x+3/4, -y+1/4, z+1/2'
'-x+3/4, y, -z+3/4'
'-y, x+1/4, z+3/4'
'y+3/4, x+1/4, -z'
'y+3/4, -x, z+1/4'
'-y, -x, -z+1/2'
'y, z, x'
'-y+3/4, -z+1/4, x+1/2'
'y, -z+1/4, -x+1/4'
'-y+3/4, z, -x+3/4'
'-z, y+1/4, x+3/4'
'-z, -y, -x+1/2'
'z+3/4, -y, x+1/4'
'z+3/4, y+1/4, -x'
'z, x, y'
'-z+1/4, x+1/2, -y+3/4'
'-z+1/4, -x+1/4, y'
'z, -x+3/4, -y+3/4'
'-x, -z+1/2, -y'
'-x, z+1/4, y+3/4'
'x+1/4, -z, y+3/4'
'x+3/4, z+3/4, -y+1/2'
'x, y+1/2, z+1/2'
'x, -y+3/4, -z+3/4'
'-x+3/4, -y+3/4, z+1'
'-x+3/4, y+1/2, -z+5/4'
'-y, x+3/4, z+5/4'
'y+3/4, x+3/4, -z+1/2'
'y+3/4, -x+1/2, z+3/4'
'-y, -x+1/2, -z+1'
'y, z+1/2, x+1/2'
'-y+3/4, -z+3/4, x+1'
'y, -z+3/4, -x+3/4'
'-y+3/4, z+1/2, -x+5/4'
'-z, y+3/4, x+5/4'
'-z, -y+1/2, -x+1'
'z+3/4, -y+1/2, x+3/4'
'z+3/4, y+3/4, -x+1/2'
'z, x+1/2, y+1/2'
'-z+1/4, x+1, -y+5/4'
'-z+1/4, -x+3/4, y+1/2'
'z, -x+5/4, -y+5/4'
'-x, -z+1, -y+1/2'
'-x, z+3/4, y+5/4'
'x+1/4, -z+1/2, y+5/4'
'x+3/4, z+5/4, -y+1'
'x+1/2, y, z+1/2'
'x+1/2, -y+1/4, -z+3/4'
'-x+5/4, -y+1/4, z+1'
'-x+5/4, y, -z+5/4'
'-y+1/2, x+1/4, z+5/4'
'y+5/4, x+1/4, -z+1/2'
'y+5/4, -x, z+3/4'
'-y+1/2, -x, -z+1'
'y+1/2, z, x+1/2'
'-y+5/4, -z+1/4, x+1'
'y+1/2, -z+1/4, -x+3/4'
'-y+5/4, z, -x+5/4'
'-z+1/2, y+1/4, x+5/4'
'-z+1/2, -y, -x+1'
'z+5/4, -y, x+3/4'
'z+5/4, y+1/4, -x+1/2'
'z+1/2, x, y+1/2'
'-z+3/4, x+1/2, -y+5/4'
'-z+3/4, -x+1/4, y+1/2'
'z+1/2, -x+3/4, -y+5/4'
'-x+1/2, -z+1/2, -y+1/2'
'-x+1/2, z+1/4, y+5/4'
'x+3/4, -z, y+5/4'
'x+5/4, z+3/4, -y+1'
'x+1/2, y+1/2, z'
'x+1/2, -y+3/4, -z+1/4'
'-x+5/4, -y+3/4, z+1/2'
'-x+5/4, y+1/2, -z+3/4'
'-y+1/2, x+3/4, z+3/4'
'y+5/4, x+3/4, -z'
'y+5/4, -x+1/2, z+1/4'
'-y+1/2, -x+1/2, -z+1/2'
'y+1/2, z+1/2, x'
'-y+5/4, -z+3/4, x+1/2'
'y+1/2, -z+3/4, -x+1/4'
'-y+5/4, z+1/2, -x+3/4'
'-z+1/2, y+3/4, x+3/4'
'-z+1/2, -y+1/2, -x+1/2'
'z+5/4, -y+1/2, x+1/4'
'z+5/4, y+3/4, -x'
'z+1/2, x+1/2, y'
'-z+3/4, x+1, -y+3/4'
'-z+3/4, -x+3/4, y'
'z+1/2, -x+5/4, -y+3/4'
'-x+1/2, -z+1, -y'
'-x+1/2, z+3/4, y+3/4'
'x+3/4, -z+1/2, y+3/4'
'x+5/4, z+5/4, -y+1/2'
'-x, -y, -z'
'-x, y-1/4, z-1/4'
'x-3/4, y-1/4, -z-1/2'
'x-3/4, -y, z-3/4'
'y, -x-1/4, -z-3/4'
'-y-3/4, -x-1/4, z'
'-y-3/4, x, -z-1/4'
'y, x, z-1/2'
'-y, -z, -x'
'y-3/4, z-1/4, -x-1/2'
'-y, z-1/4, x-1/4'
'y-3/4, -z, x-3/4'
'z, -y-1/4, -x-3/4'
'z, y, x-1/2'
'-z-3/4, y, -x-1/4'
'-z-3/4, -y-1/4, x'
'-z, -x, -y'
'z-1/4, -x-1/2, y-3/4'
'z-1/4, x-1/4, -y'
'-z, x-3/4, y-3/4'
'x, z-1/2, y'
'x, -z-1/4, -y-3/4'
'-x-1/4, z, -y-3/4'
'-x-3/4, -z-3/4, y-1/2'
'-x, -y+1/2, -z+1/2'
'-x, y+1/4, z+1/4'
'x-3/4, y+1/4, -z'
'x-3/4, -y+1/2, z-1/4'
'y, -x+1/4, -z-1/4'
'-y-3/4, -x+1/4, z+1/2'
'-y-3/4, x+1/2, -z+1/4'
'y, x+1/2, z'
'-y, -z+1/2, -x+1/2'
'y-3/4, z+1/4, -x'
'-y, z+1/4, x+1/4'
'y-3/4, -z+1/2, x-1/4'
'z, -y+1/4, -x-1/4'
'z, y+1/2, x'
'-z-3/4, y+1/2, -x+1/4'
'-z-3/4, -y+1/4, x+1/2'
'-z, -x+1/2, -y+1/2'
'z-1/4, -x, y-1/4'
'z-1/4, x+1/4, -y+1/2'
'-z, x-1/4, y-1/4'
'x, z, y+1/2'
'x, -z+1/4, -y-1/4'
'-x-1/4, z+1/2, -y-1/4'
'-x-3/4, -z-1/4, y'
'-x+1/2, -y, -z+1/2'
'-x+1/2, y-1/4, z+1/4'
'x-1/4, y-1/4, -z'
'x-1/4, -y, z-1/4'
'y+1/2, -x-1/4, -z-1/4'
'-y-1/4, -x-1/4, z+1/2'
'-y-1/4, x, -z+1/4'
'y+1/2, x, z'
'-y+1/2, -z, -x+1/2'
'y-1/4, z-1/4, -x'
'-y+1/2, z-1/4, x+1/4'
'y-1/4, -z, x-1/4'
'z+1/2, -y-1/4, -x-1/4'
'z+1/2, y, x'
'-z-1/4, y, -x+1/4'
'-z-1/4, -y-1/4, x+1/2'
'-z+1/2, -x, -y+1/2'
'z+1/4, -x-1/2, y-1/4'
'z+1/4, x-1/4, -y+1/2'
'-z+1/2, x-3/4, y-1/4'
'x+1/2, z-1/2, y+1/2'
'x+1/2, -z-1/4, -y-1/4'
'-x+1/4, z, -y-1/4'
'-x-1/4, -z-3/4, y'
'-x+1/2, -y+1/2, -z'
'-x+1/2, y+1/4, z-1/4'
'x-1/4, y+1/4, -z-1/2'
'x-1/4, -y+1/2, z-3/4'
'y+1/2, -x+1/4, -z-3/4'
'-y-1/4, -x+1/4, z'
'-y-1/4, x+1/2, -z-1/4'
'y+1/2, x+1/2, z-1/2'
'-y+1/2, -z+1/2, -x'
'y-1/4, z+1/4, -x-1/2'
'-y+1/2, z+1/4, x-1/4'
'y-1/4, -z+1/2, x-3/4'
'z+1/2, -y+1/4, -x-3/4'
'z+1/2, y+1/2, x-1/2'
'-z-1/4, y+1/2, -x-1/4'
'-z-1/4, -y+1/4, x'
'-z+1/2, -x+1/2, -y'
'z+1/4, -x, y-3/4'
'z+1/4, x+1/4, -y'
'-z+1/2, x-1/4, y-3/4'
'x+1/2, z, y'
'x+1/2, -z+1/4, -y-3/4'
'-x+1/4, z+1/2, -y-3/4'
'-x-1/4, -z-1/4, y-1/2'

loop_
_atom_site_label
_atom_site_type_symbol
_atom_site_fract_x
_atom_site_fract_y
_atom_site_fract_z
_atom_site_U_iso_or_equiv
_atom_site_adp_type
_atom_site_occupancy
_atom_site_symmetry_multiplicity
_atom_site_calc_flag
_atom_site_refinement_flags
N2 N 0.94578(7) 0.45019(7) 0.24586(7) 0.0381(5) Uani 1 1 d .
H21 H 0.9558 0.4253 0.2330 0.043(5) Uiso 1 1 calc R
H22 H 0.9219 0.4641 0.2348 0.043(5) Uiso 1 1 calc R
N1 N 0.94572(7) 0.30001(7) 0.24577(7) 0.0379(5) Uani 1 1 d .
H11 H 0.9559 0.3248 0.2328 0.050(6) Uiso 1 1 calc R
H12 H 0.9218 0.2863 0.2347 0.050(6) Uiso 1 1 calc R
C3 C 0.96722(8) 0.46722(8) 0.28278(8) 0.0314(9) Uani 1 3 d S
C2 C 0.96707(8) 0.28293(8) 0.28293(8) 0.0321(9) Uani 1 3 d S
N3 N 0.8750 0.3750 0.3750 0.051(2) Uani 1 12 d S
C5 C 0.8651(12) 0.3845(12) 0.3228(10) 0.117(13) Uiso 0.25 1 d P
O4 O 1.1250 0.2931(6) 0.1250 0.100(5) Uani 0.33 2 d SP
C4 C 0.8846(15) 0.3844(15) 0.3231(15) 0.041(11) Uiso 0.08 1 d P
Co1 Co 1.0000 0.376349(8) 0.126349(8) 0.02361(19) Uani 1 2 d S
O2 O 1.05547(5) 0.37400(5) 0.24560(5) 0.0309(4) Uani 1 1 d .
O3 O 0.99203(5) 0.37504(4) 0.20195(5) 0.0285(3) Uani 1 1 d .
O1 O 1.05993(5) 0.37402(5) 0.16825(5) 0.0341(4) Uani 1 1 d .
C1 C 1.03666(7) 0.37441(7) 0.20547(7) 0.0252(4) Uani 1 1 d .
Na1 Na 1.1250 0.3750 0.1250 0.0395(6) Uani 1 4 d S

loop_
_atom_site_aniso_label
_atom_site_aniso_U_11
_atom_site_aniso_U_22
_atom_site_aniso_U_33
_atom_site_aniso_U_23
_atom_site_aniso_U_13
_atom_site_aniso_U_12
N2 0.0397(10) 0.0370(10) 0.0378(11) -0.0076(8) -0.0091(8) 0.0070(9)
N1 0.0384(10) 0.0377(10) 0.0374(11) 0.0076(8) -0.0092(8) -0.0063(9)
C3 0.0314(9) 0.0314(9) 0.0314(9) 0.0006(11) 0.0006(11) -0.0006(11)
C2 0.0321(9) 0.0321(9) 0.0321(9) -0.0008(11) 0.0008(11) 0.0008(11)
N3 0.051(2) 0.051(2) 0.051(2) 0.000 0.000 0.000
O4 0.097(9) 0.102(13) 0.102(10) 0.000 -0.004(6) 0.000
Co1 0.0211(2) 0.0249(2) 0.0249(2) -0.00043(19) -0.00055(8) 0.00055(8)
O2 0.0281(7) 0.0379(8) 0.0266(7) 0.0003(6) -0.0027(5) -0.0006(6)
O3 0.0220(7) 0.0325(7) 0.0311(7) 0.0000(6) 0.0002(5) 0.0014(5)
O1 0.0261(7) 0.0494(9) 0.0267(8) 0.0022(6) 0.0026(5) -0.0007(7)
C1 0.0261(9) 0.0222(9) 0.0272(9) 0.0012(8) 0.0001(8) 0.0005(8)
Na1 0.0244(6) 0.0697(15) 0.0244(6) 0.000 0.000 0.000

loop_
_atom_type_symbol
_atom_type_description
_atom_type_scat_dispersion_real
_atom_type_scat_dispersion_imag
_atom_type_scat_source
C C 0.0033 0.0016 'International Tables Vol C Tables 4.2.6.8 and 6.1.1.4'
H H 0.0000 0.0000 'International Tables Vol C Tables 4.2.6.8 and 6.1.1.4'
Co Co 0.3494 0.9721 'International Tables Vol C Tables 4.2.6.8 and 6.1.1.4'
N N 0.0061 0.0033 'International Tables Vol C Tables 4.2.6.8 and 6.1.1.4'
Na Na 0.0362 0.0249 'International Tables Vol C Tables 4.2.6.8 and 6.1.1.4'
O O 0.0106 0.0060 'International Tables Vol C Tables 4.2.6.8 and 6.1.1.4'

loop_
_geom_angle_atom_site_label_1
_geom_angle_atom_site_label_2
_geom_angle_atom_site_label_3
_geom_angle
_geom_angle_site_symmetry_1
_geom_angle_site_symmetry_3
C3 N2 H21 120.0 . .
C3 N2 H22 120.0 . .
H21 N2 H22 120.0 . .
C2 N1 H11 120.0 . .
C2 N1 H12 120.0 . .
H11 N1 H12 120.0 . .
N2 C3 N2 119.961(13) 18_645 .
N2 C3 N2 119.962(13) 18_645 83_556
N2 C3 N2 119.961(13) . 83_556
N1 C2 N1 119.974(10) 19_665 .
N1 C2 N1 119.974(10) 19_665 60
N1 C2 N1 119.974(11) . 60
C4 N3 C4 29(3) 82_554 83_556
C4 N3 C4 92(2) 82_554 .
C4 N3 C4 68(2) 83_556 .
C4 N3 C4 92(2) 82_554 92
C4 N3 C4 108.1(14) 83_556 92
C4 N3 C4 92(2) . 92
C4 N3 C4 160(3) 82_554 60
C4 N3 C4 159(3) 83_556 60
C4 N3 C4 92(2) . 60
C4 N3 C4 68(2) 92 60
C4 N3 C4 92(2) 82_554 18_645
C4 N3 C4 68(2) 83_556 18_645
C4 N3 C4 68(2) . 18_645
C4 N3 C4 160(3) 92 18_645
C4 N3 C4 108.1(14) 60 18_645
C4 N3 C4 108.1(14) 82_554 19_665
C4 N3 C4 92(2) 83_556 19_665
C4 N3 C4 92(2) . 19_665
C4 N3 C4 159(3) 92 19_665
C4 N3 C4 92(2) 60 19_665
C4 N3 C4 29(3) 18_645 19_665
C4 N3 C4 68(2) 82_554 4_655
C4 N3 C4 92(2) 83_556 4_655
C4 N3 C4 160(3) . 4_655
C4 N3 C4 92(2) 92 4_655
C4 N3 C4 108.1(14) 60 4_655
C4 N3 C4 108.1(14) 18_645 4_655
C4 N3 C4 92(2) 19_665 4_655
C4 N3 C4 108.1(14) 82_554 27_654
C4 N3 C4 92(2) 83_556 27_654
C4 N3 C4 29(3) . 27_654
C4 N3 C4 68(2) 92 27_654
C4 N3 C4 68(2) 60 27_654
C4 N3 C4 92(2) 18_645 27_654
C4 N3 C4 108.1(14) 19_665 27_654
C4 N3 C4 159(3) 4_655 27_654
C4 N3 C4 68(2) 82_554 89_545
C4 N3 C4 92(2) 83_556 89_545
C4 N3 C4 108.1(14) . 89_545
C4 N3 C4 29(3) 92 89_545
C4 N3 C4 92(2) 60 89_545
C4 N3 C4 159(3) 18_645 89_545
C4 N3 C4 160(3) 19_665 89_545
C4 N3 C4 68(2) 4_655 89_545
C4 N3 C4 92(2) 27_654 89_545
C4 N3 C4 159(3) 82_554 57_554
C4 N3 C4 160(3) 83_556 57_554
C4 N3 C4 108.1(14) . 57_554
C4 N3 C4 92(2) 92 57_554
C4 N3 C4 29(3) 60 57_554
C4 N3 C4 92(2) 18_645 57_554
C4 N3 C4 68(2) 19_665 57_554
C4 N3 C4 92(2) 4_655 57_554
C4 N3 C4 92(2) 27_654 57_554
C4 N3 C4 108.1(14) 89_545 57_554
C4 N3 C4 92(2) 82_554 26
C4 N3 C4 108.1(14) 83_556 26
C4 N3 C4 159(3) . 26
C4 N3 C4 108.1(14) 92 26
C4 N3 C4 92(2) 60 26
C4 N3 C4 92(2) 18_645 26
C4 N3 C4 68(2) 19_665 26
C4 N3 C4 29(3) 4_655 26
C4 N3 C4 160(3) 27_654 26
C4 N3 C4 92(2) 89_545 26
C4 N3 C4 68(2) 57_554 26
O2 Co1 O2 89.66(7) 139_645 112_764
O2 Co1 O1 91.25(5) 139_645 .
O2 Co1 O1 121.38(6) 112_764 .
O2 Co1 O1 121.38(6) 139_645 22_754
O2 Co1 O1 91.25(5) 112_764 22_754
O1 Co1 O1 135.03(8) . 22_754
O2 Co1 O3 177.23(6) 139_645 22_754
O2 Co1 O3 88.92(5) 112_764 22_754
O1 Co1 O3 87.46(5) . 22_754
O1 Co1 O3 61.04(5) 22_754 22_754
O2 Co1 O3 88.92(5) 139_645 .
O2 Co1 O3 177.23(6) 112_764 .
O1 Co1 O3 61.04(5) . .
O1 Co1 O3 87.46(5) 22_754 .
O3 Co1 O3 92.60(7) 22_754 .
C1 O2 Co1 118.67(13) . 180_655
C1 O3 Co1 88.51(12) . .
C1 O1 Co1 92.93(12) . .
C1 O1 Na1 155.60(14) . .
Co1 O1 Na1 111.39(7) . .
O1 C1 O2 122.86(18) . .
O1 C1 O3 117.50(17) . .
O2 C1 O3 119.64(19) . .
O1 Na1 O1 178.56(7) 112_764 109_667
O1 Na1 O1 90.009(1) 112_764 .
O1 Na1 O1 90.009(1) 109_667 .
O1 Na1 O1 90.009(1) 112_764 52_654
O1 Na1 O1 90.009(2) 109_667 52_654
O1 Na1 O1 178.56(7) . 52_654
O1 Na1 O4 89.28(3) 112_764 109_667
O1 Na1 O4 89.28(3) 109_667 109_667
O1 Na1 O4 90.72(3) . 109_667
O1 Na1 O4 90.72(3) 52_654 109_667
O1 Na1 O4 90.72(3) 112_764 .
O1 Na1 O4 90.72(3) 109_667 .
O1 Na1 O4 89.28(3) . .
O1 Na1 O4 89.28(3) 52_654 .
O4 Na1 O4 180.000(2) 109_667 .

loop_
_geom_bond_atom_site_label_1
_geom_bond_atom_site_label_2
_geom_bond_distance
_geom_bond_site_symmetry_2
N2 C3 1.329(2) .
N2 H21 0.8600 .
N2 H22 0.8600 .
N1 C2 1.334(2) .
N1 H11 0.8600 .
N1 H12 0.8600 .
C3 N2 1.329(2) 18_645
C3 N2 1.329(2) 83_556
C2 N1 1.334(2) 19_665
C2 N1 1.334(2) 60
N3 C4 1.55(4) 82_554
N3 C4 1.55(4) 83_556
N3 C4 1.55(4) .
N3 C4 1.55(4) 92
N3 C4 1.55(4) 60
N3 C4 1.55(4) 18_645
N3 C4 1.55(4) 19_665
N3 C4 1.55(4) 4_655
N3 C4 1.55(4) 27_654
N3 C4 1.55(4) 89_545
N3 C4 1.55(4) 57_554
N3 C4 1.55(4) 26
O4 Na1 2.366(18) .
Co1 O2 2.0528(15) 139_645
Co1 O2 2.0528(15) 112_764
Co1 O1 2.1148(15) .
Co1 O1 2.1148(15) 22_754
Co1 O3 2.1976(14) 22_754
Co1 O3 2.1976(14) .
O2 C1 1.281(2) .
O2 Co1 2.0528(15) 180_655
O3 C1 1.294(2) .
O1 C1 1.269(3) .
O1 Na1 2.2587(14) .
Na1 O1 2.2587(14) 112_764
Na1 O1 2.2587(14) 109_667
Na1 O1 2.2587(14) 52_654
Na1 O4 2.366(18) 109_667
